data_4304530
loop_
_publ_author_name
'Diego Montagner'
'Ennio Zangrando'
'Bruno Longato'

_publ_section_title
;
Role of the Phosphine Ligands on the Stabilization of Monoadducts of the
Model Nucleobases 1-Methylcytosine and 9-Methylguanine in Platinum(II)
Complexes
;
_journal_name_full 'Inorganic Chemistry'
_journal_page_first 2688
_journal_page_last 2695
_journal_paper_doi 10.1021/ic7020319
_journal_volume 47
_journal_year 2008
_chemical_formula_moiety 'C36 H40 N6 O2 P2 Pt, 2(N O3 1-), 2(C3 H7 N O)'
_chemical_formula_sum 'C42 H54 N10 O10 P2 Pt'
_chemical_formula_weight 1115.98
_chemical_name_systematic
;
 cis-bis(triphenylphosphine)-bis(methylcytosine,N3)-platinum(II)
 bis(nitrate) dimethylformamide solvate
;
_space_group_IT_number 14
_symmetry_cell_setting monoclinic
_symmetry_space_group_name_Hall '-P 2yn'
_symmetry_space_group_name_H-M 'P 1 21/n 1'
_atom_sites_solution_hydrogens geom
_atom_sites_solution_primary direct
_atom_sites_solution_secondary difmap
_audit_creation_method SHELXL-97
_cell_angle_alpha 90.00
_cell_angle_beta 97.81(2)
_cell_angle_gamma 90.00
_cell_formula_units_Z 4
_cell_length_a 10.501(2)
_cell_length_b 25.022(3)
_cell_length_c 17.850(3)
_cell_measurement_temperature 100(2)
_cell_volume 4646.7(13)
_computing_cell_refinement 'Denzo (Otwinowski & Minor 1997)'
_computing_data_collection 'Nonius Xpress'
_computing_data_reduction 'Denzo and Scalepack (Otwinowski & Minor 1997)'
_computing_molecular_graphics 'Ortep3/windows (Farrugia,1997)'
_computing_publication_material 'Wingx 1.70.00 (Farrugia, 1999)'
_computing_structure_refinement 'SHELX97 (Sheldrick, 1998)'
_computing_structure_solution 'SHELX97 (Sheldrick, 1998)'
_diffrn_ambient_temperature 100(2)
_diffrn_measured_fraction_theta_full 0.928
_diffrn_measured_fraction_theta_max 0.928
_diffrn_measurement_device_type 'CCD MarResearch'
_diffrn_measurement_method 'CCD rotation images, thick slices'
_diffrn_radiation_monochromator Si111
_diffrn_radiation_source 'Elettra Synchrotron, Trieste (Italy)'
_diffrn_radiation_type synchrotron
_diffrn_radiation_wavelength 1.00000
_diffrn_reflns_av_R_equivalents 0.0266
_diffrn_reflns_av_sigmaI/netI 0.0309
_diffrn_reflns_limit_h_max 10
_diffrn_reflns_limit_h_min -10
_diffrn_reflns_limit_k_max 26
_diffrn_reflns_limit_k_min -26
_diffrn_reflns_limit_l_max 18
_diffrn_reflns_limit_l_min -18
_diffrn_reflns_number 26946
_diffrn_reflns_theta_full 31.75
_diffrn_reflns_theta_max 31.75
_diffrn_reflns_theta_min 5.52
_exptl_absorpt_coefficient_mu 4.743
_exptl_absorpt_correction_T_max 0.3386
_exptl_absorpt_correction_T_min 0.2079
_exptl_absorpt_correction_type refdelf
_exptl_absorpt_process_details
;
Parkin S,Moezzi B & Hope H, (1995) J. Appl. Cryst. 28, 53-56
Cubic fit to sin(theta)/lambda - 24 parameters
;
_exptl_crystal_colour colorless
_exptl_crystal_density_diffrn 1.595
_exptl_crystal_density_method 'not measured'
_exptl_crystal_description needle
_exptl_crystal_F_000 2256
_refine_diff_density_max 1.153
_refine_diff_density_min -0.878
_refine_diff_density_rms 0.139
_refine_ls_extinction_method none
_refine_ls_goodness_of_fit_ref 1.157
_refine_ls_hydrogen_treatment mixed
_refine_ls_matrix_type full
_refine_ls_number_parameters 563
_refine_ls_number_reflns 5260
_refine_ls_number_restraints 12
_refine_ls_restrained_S_all 1.160
_refine_ls_R_factor_all 0.0579
_refine_ls_R_factor_gt 0.0495
_refine_ls_shift/su_max 0.002
_refine_ls_shift/su_mean 0.000
_refine_ls_structure_factor_coef Fsqd
_refine_ls_weighting_details 'calc w=1/[\s^2^(Fo^2^)+(0.0281P)^2^+44.7565P] where P=(Fo^2^+2Fc^2^)/3'
_refine_ls_weighting_scheme calc
_refine_ls_wR_factor_gt 0.1114
_refine_ls_wR_factor_ref 0.1358
_reflns_number_gt 4993
_reflns_number_total 5260
_reflns_threshold_expression >2sigma(I)
_cod_data_source_file ic7020319_file002_4.cif
_cod_data_source_block 4b
_cod_original_sg_symbol_H-M 'P 21/n'
_cod_database_code 4304530

loop_
_symmetry_equiv_pos_as_xyz
'x, y, z'
'-x+1/2, y+1/2, -z+1/2'
'-x, -y, -z'
'x-1/2, -y-1/2, z-1/2'

loop_
_atom_site_label
_atom_site_type_symbol
_atom_site_fract_x
_atom_site_fract_y
_atom_site_fract_z
_atom_site_U_iso_or_equiv
_atom_site_adp_type
_atom_site_occupancy
_atom_site_symmetry_multiplicity
_atom_site_calc_flag
_atom_site_refinement_flags
_atom_site_disorder_assembly
_atom_site_disorder_group
Pt Pt 0.44628(4) 0.681998(15) 0.11413(2) 0.0384(2) Uani 1 1 d . . .
P1 P 0.3225(2) 0.69679(9) 0.20655(13) 0.0397(6) Uani 1 1 d . . .
P2 P 0.6025(2) 0.64086(10) 0.19458(14) 0.0427(6) Uani 1 1 d . . .
O2A O 0.4168(6) 0.7990(3) 0.0804(4) 0.0498(16) Uani 1 1 d . . .
O2B O 0.4486(7) 0.5850(3) 0.0146(4) 0.0604(19) Uani 1 1 d . . .
N1A N 0.2235(7) 0.8085(3) 0.0059(4) 0.0426(19) Uani 1 1 d . . .
N1B N 0.6020(8) 0.5999(4) -0.0607(6) 0.067(3) Uani 1 1 d . . .
N3A N 0.3113(7) 0.7234(3) 0.0373(4) 0.0379(17) Uani 1 1 d . . .
N3B N 0.5437(7) 0.6665(3) 0.0215(4) 0.0425(18) Uani 1 1 d . . .
N4A N 0.2101(8) 0.6479(4) -0.0155(5) 0.047(2) Uani 1 1 d . . .
H40A H 0.150(12) 0.633(5) -0.048(7) 0.071 Uiso 1 1 d . . .
H40B H 0.273(12) 0.634(5) 0.002(7) 0.071 Uiso 1 1 d . . .
N4B N 0.6319(9) 0.7514(3) 0.0226(5) 0.047(2) Uani 1 1 d . . .
H40C H 0.558(12) 0.760(4) 0.050(6) 0.070 Uiso 1 1 d . . .
H40D H 0.649(13) 0.772(5) 0.003(7) 0.070 Uiso 1 1 d . . .
C1A C 0.2347(10) 0.8668(4) 0.0120(6) 0.057(3) Uani 1 1 d . . .
H1A H 0.1527 0.8833 -0.0087 0.086 Uiso 1 1 calc R . .
H2A H 0.3024 0.8793 -0.0165 0.086 Uiso 1 1 calc R . .
H3A H 0.2564 0.8769 0.0652 0.086 Uiso 1 1 calc R . .
C1B C 0.5918(13) 0.5440(6) -0.0866(10) 0.112(6) Uani 1 1 d . . .
H1B H 0.6757 0.5317 -0.0980 0.169 Uiso 1 1 calc R . .
H2B H 0.5287 0.5415 -0.1322 0.169 Uiso 1 1 calc R . .
H3B H 0.5643 0.5215 -0.0468 0.169 Uiso 1 1 calc R . .
C2A C 0.3218(9) 0.7777(4) 0.0434(5) 0.042(2) Uani 1 1 d . . .
C2B C 0.5288(9) 0.6156(4) -0.0061(6) 0.056(3) Uani 1 1 d . . .
C5A C 0.1133(9) 0.7332(4) -0.0449(5) 0.046(2) Uani 1 1 d . . .
H5A H 0.0421 0.7179 -0.0761 0.055 Uiso 1 1 calc R . .
C6A C 0.1223(9) 0.7852(4) -0.0353(5) 0.046(2) Uani 1 1 d . . .
H6A H 0.0544 0.8072 -0.0585 0.056 Uiso 1 1 calc R . .
C5B C 0.6958(10) 0.6855(4) -0.0639(6) 0.052(3) Uani 1 1 d . . .
H5B H 0.7516 0.7095 -0.0848 0.062 Uiso 1 1 calc R . .
C6B C 0.6826(10) 0.6354(5) -0.0876(6) 0.066(3) Uani 1 1 d . . .
H6B H 0.7319 0.6238 -0.1253 0.079 Uiso 1 1 calc R . .
C1 C 0.4075(9) 0.7195(4) 0.2977(5) 0.048(2) Uani 1 1 d . . .
H1C H 0.4741 0.6934 0.3162 0.072 Uiso 1 1 calc R . .
H1D H 0.3463 0.7228 0.3342 0.072 Uiso 1 1 calc R . .
H1E H 0.4474 0.7542 0.2911 0.072 Uiso 1 1 calc R . .
C2 C 0.5521(10) 0.5928(4) 0.2604(6) 0.057(3) Uani 1 1 d . . .
H2C H 0.6279 0.5779 0.2914 0.085 Uiso 1 1 calc R . .
H2D H 0.5039 0.5639 0.2322 0.085 Uiso 1 1 calc R . .
H2E H 0.4972 0.6105 0.2930 0.085 Uiso 1 1 calc R . .
C3 C 0.1979(9) 0.7471(4) 0.1858(5) 0.047(2) Uani 1 1 d . . .
C4 C 0.2217(12) 0.8003(4) 0.2058(6) 0.058(3) Uani 1 1 d . . .
H4 H 0.3042 0.8105 0.2301 0.069 Uiso 1 1 calc R . .
C4A C 0.2124(10) 0.7008(4) -0.0078(5) 0.043(2) Uani 1 1 d . . .
C4B C 0.6234(9) 0.7026(4) -0.0055(5) 0.046(2) Uani 1 1 d . . .
C5 C 0.1271(13) 0.8381(4) 0.1905(7) 0.066(3) Uani 1 1 d . . .
H5 H 0.1430 0.8741 0.2059 0.079 Uiso 1 1 calc R . .
C6 C 0.0105(14) 0.8239(4) 0.1532(7) 0.066(3) Uani 1 1 d . . .
H6 H -0.0543 0.8504 0.1425 0.079 Uiso 1 1 calc R . .
C7 C -0.0159(10) 0.7714(4) 0.1304(6) 0.055(3) Uani 1 1 d . . .
H7 H -0.0976 0.7622 0.1040 0.066 Uiso 1 1 calc R . .
C8 C 0.0782(9) 0.7327(4) 0.1467(5) 0.046(2) Uani 1 1 d . . .
H8 H 0.0616 0.6967 0.1314 0.055 Uiso 1 1 calc R . .
C9 C 0.2359(9) 0.6369(4) 0.2244(5) 0.046(2) Uani 1 1 d . . .
C10 C 0.1598(9) 0.6355(4) 0.2835(5) 0.049(2) Uani 1 1 d . . .
H10 H 0.1590 0.6653 0.3165 0.059 Uiso 1 1 calc R . .
C11 C 0.0862(9) 0.5910(4) 0.2938(6) 0.054(3) Uani 1 1 d . . .
H11 H 0.0378 0.5896 0.3350 0.065 Uiso 1 1 calc R . .
C12 C 0.0829(10) 0.5480(4) 0.2441(7) 0.063(3) Uani 1 1 d . . .
H12 H 0.0294 0.5182 0.2501 0.076 Uiso 1 1 calc R . .
C13 C 0.1578(9) 0.5488(4) 0.1856(6) 0.055(3) Uani 1 1 d . . .
H13 H 0.1574 0.5191 0.1523 0.066 Uiso 1 1 calc R . .
C14 C 0.2340(9) 0.5937(4) 0.1760(6) 0.049(2) Uani 1 1 d . . .
H14 H 0.2847 0.5944 0.1358 0.059 Uiso 1 1 calc R . .
C15 C 0.7052(8) 0.6883(4) 0.2503(5) 0.041(2) Uani 1 1 d . . .
C16 C 0.6926(9) 0.7436(4) 0.2376(5) 0.046(2) Uani 1 1 d . . .
H16 H 0.6276 0.7566 0.1997 0.055 Uiso 1 1 calc R . .
C17 C 0.7723(10) 0.7790(4) 0.2789(5) 0.053(3) Uani 1 1 d . . .
H17 H 0.7634 0.8163 0.2693 0.064 Uiso 1 1 calc R . .
C18 C 0.8660(10) 0.7606(5) 0.3348(6) 0.060(3) Uani 1 1 d . . .
H18 H 0.9205 0.7852 0.3643 0.072 Uiso 1 1 calc R . .
C19 C 0.8806(10) 0.7060(5) 0.3478(6) 0.061(3) Uani 1 1 d . . .
H19 H 0.9474 0.6935 0.3849 0.074 Uiso 1 1 calc R . .
C20 C 0.7997(9) 0.6700(4) 0.3079(5) 0.048(2) Uani 1 1 d . . .
H20 H 0.8075 0.6329 0.3191 0.058 Uiso 1 1 calc R . .
C21 C 0.7135(9) 0.6028(4) 0.1449(6) 0.053(3) Uani 1 1 d . . .
C22 C 0.8113(9) 0.6302(4) 0.1156(5) 0.049(2) Uani 1 1 d . . .
H22 H 0.8229 0.6675 0.1243 0.059 Uiso 1 1 calc R . .
C23 C 0.8923(10) 0.6023(5) 0.0731(7) 0.071(3) Uani 1 1 d . . .
H23 H 0.9592 0.6204 0.0526 0.085 Uiso 1 1 calc R . .
C24 C 0.8736(13) 0.5475(6) 0.0612(9) 0.090(4) Uani 1 1 d . . .
H24 H 0.9279 0.5280 0.0327 0.108 Uiso 1 1 calc R . .
C25 C 0.7767(13) 0.5222(5) 0.0909(10) 0.095(5) Uani 1 1 d . . .
H25 H 0.7633 0.4850 0.0821 0.114 Uiso 1 1 calc R . .
C26 C 0.6987(11) 0.5492(4) 0.1330(8) 0.073(4) Uani 1 1 d . . .
H26 H 0.6335 0.5305 0.1543 0.088 Uiso 1 1 calc R . .
N1 N 0.4620(9) 0.8942(4) 0.3404(5) 0.054(2) Uani 1 1 d . . .
N2 N 0.8253(9) 0.8572(4) 0.9632(5) 0.057(2) Uani 1 1 d . . .
O1 O 0.5100(9) 0.9159(3) 0.3994(5) 0.084(3) Uani 1 1 d . . .
O2 O 0.4985(12) 0.8495(4) 0.3257(6) 0.117(4) Uani 1 1 d . . .
O3 O 0.3714(7) 0.9155(3) 0.2985(4) 0.0630(19) Uani 1 1 d . . .
O4 O 0.9129(7) 0.8816(3) 0.9369(5) 0.0646(19) Uani 1 1 d . . .
O5 O 0.7489(10) 0.8815(4) 0.9978(6) 0.110(3) Uani 1 1 d . . .
O6 O 0.8133(7) 0.8078(3) 0.9545(4) 0.0592(19) Uani 1 1 d . . .
N4 N 0.0815(16) 0.9790(7) 0.1474(9) 0.142(6) Uiso 1 1 d D . .
O7 O -0.0320(19) 0.9572(8) 0.2427(10) 0.193(7) Uiso 1 1 d D . .
C41 C 0.0602(18) 0.9672(7) 0.2193(10) 0.105(5) Uiso 1 1 d D . .
H41 H 0.1351 0.9675 0.2558 0.127 Uiso 1 1 calc R . .
C42 C 0.1854(19) 0.9920(9) 0.1098(12) 0.152(8) Uiso 1 1 d D . .
H42A H 0.2658 0.9829 0.1419 0.228 Uiso 1 1 calc R . .
H42B H 0.1839 1.0304 0.0989 0.228 Uiso 1 1 calc R . .
H42C H 0.1795 0.9719 0.0624 0.228 Uiso 1 1 calc R . .
C43 C -0.0370(19) 0.9814(9) 0.0930(11) 0.149(7) Uiso 1 1 d D . .
H43A H -0.0173 0.9722 0.0424 0.224 Uiso 1 1 calc R . .
H43B H -0.0727 1.0176 0.0923 0.224 Uiso 1 1 calc R . .
H43C H -0.0998 0.9559 0.1080 0.224 Uiso 1 1 calc R . .
N5 N 0.8737(13) 0.4535(5) 0.3514(8) 0.105(4) Uiso 1 1 d D . .
O8 O 0.8301(9) 0.5405(4) 0.3690(5) 0.087(3) Uiso 1 1 d D . .
C44 C 0.867(4) 0.4979(10) 0.3905(17) 0.125(12) Uiso 0.50 1 d PD . .
C45 C 0.906(2) 0.3984(7) 0.3482(12) 0.139(7) Uiso 1 1 d D . .
C46 C 0.799(4) 0.4568(14) 0.2738(15) 0.157(16) Uiso 0.50 1 d PD . .
C45A C 0.825(2) 0.5008(10) 0.3377(14) 0.065(6) Uiso 0.50 1 d P . .
C46A C 0.948(4) 0.463(2) 0.4272(17) 0.157(16) Uiso 0.50 1 d PD . .

loop_
_atom_site_aniso_label
_atom_site_aniso_U_11
_atom_site_aniso_U_22
_atom_site_aniso_U_33
_atom_site_aniso_U_23
_atom_site_aniso_U_13
_atom_site_aniso_U_12
Pt 0.0330(3) 0.0390(3) 0.0430(3) -0.00150(17) 0.00378(18) -0.00071(17)
P1 0.0354(14) 0.0402(13) 0.0430(13) -0.0001(10) 0.0039(10) 0.0007(10)
P2 0.0339(13) 0.0428(14) 0.0504(14) 0.0032(11) 0.0020(11) 0.0002(10)
O2A 0.049(4) 0.048(4) 0.051(4) -0.006(3) 0.004(3) -0.002(3)
O2B 0.039(4) 0.057(4) 0.086(5) -0.022(4) 0.013(4) 0.001(4)
N1A 0.044(5) 0.041(4) 0.041(4) 0.008(3) -0.001(4) 0.005(4)
N1B 0.035(5) 0.081(6) 0.090(7) -0.047(6) 0.021(5) -0.018(5)
N3A 0.040(4) 0.033(4) 0.041(4) -0.003(3) 0.005(3) 0.002(3)
N3B 0.026(4) 0.045(5) 0.055(5) -0.009(4) 0.000(3) -0.003(3)
N4A 0.034(5) 0.059(6) 0.045(5) -0.010(4) -0.007(4) 0.000(4)
N4B 0.046(5) 0.043(6) 0.051(5) 0.006(4) 0.005(4) 0.001(4)
C1A 0.060(7) 0.045(6) 0.065(7) 0.016(5) 0.003(5) 0.014(5)
C1B 0.064(9) 0.112(12) 0.168(15) -0.100(12) 0.043(9) -0.019(8)
C2A 0.039(6) 0.053(6) 0.037(5) -0.005(4) 0.012(4) -0.003(5)
C2B 0.025(6) 0.064(7) 0.077(7) -0.014(6) 0.003(5) -0.003(5)
C5A 0.034(5) 0.060(7) 0.040(5) 0.004(5) -0.011(4) 0.016(5)
C6A 0.046(6) 0.047(6) 0.045(5) 0.001(5) -0.003(5) 0.001(5)
C5B 0.041(6) 0.071(7) 0.046(6) -0.002(5) 0.011(5) 0.006(5)
C6B 0.038(6) 0.102(10) 0.058(7) -0.046(7) 0.005(5) -0.002(6)
C1 0.051(6) 0.057(6) 0.034(5) -0.008(4) 0.004(4) -0.005(5)
C2 0.046(6) 0.051(6) 0.072(7) 0.025(5) 0.000(5) 0.000(5)
C3 0.040(6) 0.059(6) 0.041(5) -0.004(5) 0.007(4) 0.005(5)
C4 0.072(8) 0.050(6) 0.050(6) -0.017(5) 0.006(5) -0.002(6)
C4A 0.057(7) 0.039(6) 0.037(5) -0.014(4) 0.019(5) -0.009(5)
C4B 0.028(5) 0.059(7) 0.049(6) 0.003(5) -0.003(4) 0.005(5)
C5 0.081(9) 0.044(6) 0.069(7) -0.010(5) 0.002(7) 0.016(6)
C6 0.091(10) 0.047(7) 0.065(7) 0.008(5) 0.029(7) 0.020(6)
C7 0.043(6) 0.070(8) 0.051(6) 0.021(5) 0.008(5) 0.013(5)
C8 0.044(6) 0.047(6) 0.049(6) -0.003(4) 0.016(5) 0.002(5)
C9 0.036(5) 0.042(5) 0.056(6) -0.005(5) -0.002(5) 0.001(4)
C10 0.045(6) 0.051(6) 0.052(6) 0.008(5) 0.016(5) 0.015(5)
C11 0.044(6) 0.045(6) 0.078(7) 0.015(5) 0.025(5) 0.001(5)
C12 0.038(6) 0.053(7) 0.100(9) 0.014(6) 0.012(6) 0.005(5)
C13 0.029(5) 0.055(6) 0.078(7) -0.001(5) -0.004(5) 0.003(5)
C14 0.042(6) 0.045(6) 0.063(6) 0.006(5) 0.013(5) -0.002(5)
C15 0.023(5) 0.055(6) 0.047(6) -0.004(4) 0.008(4) -0.001(4)
C16 0.044(6) 0.048(6) 0.043(5) 0.002(4) -0.003(4) -0.012(5)
C17 0.048(6) 0.061(7) 0.050(6) 0.004(5) 0.004(5) -0.006(5)
C18 0.050(7) 0.073(8) 0.059(7) -0.020(6) 0.017(5) -0.017(6)
C19 0.050(7) 0.078(8) 0.054(6) -0.026(6) 0.003(5) 0.004(6)
C20 0.036(6) 0.059(6) 0.050(6) 0.001(5) 0.012(5) 0.004(5)
C21 0.039(6) 0.056(6) 0.064(7) -0.011(5) 0.001(5) 0.013(5)
C22 0.033(6) 0.057(6) 0.055(6) -0.006(5) -0.004(5) 0.004(5)
C23 0.035(6) 0.093(9) 0.082(8) -0.018(7) 0.001(6) 0.007(6)
C24 0.061(9) 0.076(9) 0.131(12) -0.050(9) 0.006(8) 0.012(7)
C25 0.057(8) 0.052(7) 0.173(15) -0.037(9) 0.008(9) 0.005(7)
C26 0.053(7) 0.035(6) 0.134(11) -0.038(6) 0.024(7) -0.003(5)
N1 0.049(5) 0.063(6) 0.050(5) 0.006(5) 0.009(4) -0.002(5)
N2 0.053(6) 0.068(7) 0.053(5) -0.001(5) 0.013(4) -0.003(5)
O1 0.100(7) 0.067(5) 0.076(6) -0.012(5) -0.017(5) 0.019(5)
O2 0.161(10) 0.054(5) 0.116(8) -0.023(5) -0.053(7) 0.037(6)
O3 0.053(5) 0.067(5) 0.067(5) 0.017(4) 0.000(4) 0.003(4)
O4 0.053(5) 0.054(4) 0.088(5) 0.003(4) 0.014(4) -0.003(4)
O5 0.095(7) 0.116(8) 0.130(8) -0.037(7) 0.061(7) 0.000(6)
O6 0.069(5) 0.056(5) 0.056(4) 0.007(4) 0.019(4) -0.011(4)

loop_
_atom_type_symbol
_atom_type_description
_atom_type_scat_dispersion_real
_atom_type_scat_dispersion_imag
_atom_type_scat_source
C C 0.0074 0.0035 'International Tables Vol C Tables 4.2.6.8 and 6.1.1.4'
H H 0.0000 0.0000 'International Tables Vol C Tables 4.2.6.8 and 6.1.1.4'
N N 0.0136 0.0070 'International Tables Vol C Tables 4.2.6.8 and 6.1.1.4'
O O 0.0227 0.0128 'International Tables Vol C Tables 4.2.6.8 and 6.1.1.4'
P P 0.1747 0.1875 'International Tables Vol C Tables 4.2.6.8 and 6.1.1.4'
Pt Pt -7.6936 9.0510 'International Tables Vol C Tables 4.2.6.8 and 6.1.1.4'

loop_
_geom_angle_atom_site_label_1
_geom_angle_atom_site_label_2
_geom_angle_atom_site_label_3
_geom_angle
_geom_angle_site_symmetry_1
_geom_angle_site_symmetry_3
_geom_angle_publ_flag
N3B Pt N3A 86.3(3) . . ?
N3B Pt P1 174.3(2) . . ?
N3A Pt P1 89.5(2) . . ?
N3B Pt P2 91.5(2) . . ?
N3A Pt P2 176.1(2) . . ?
P1 Pt P2 92.88(9) . . ?
C9 P1 C3 104.2(4) . . ?
C9 P1 C1 107.3(5) . . ?
C3 P1 C1 102.5(5) . . ?
C9 P1 Pt 110.2(3) . . ?
C3 P1 Pt 115.7(3) . . ?
C1 P1 Pt 116.0(3) . . ?
C15 P2 C2 106.6(5) . . ?
C15 P2 C21 103.7(4) . . ?
C2 P2 C21 103.4(5) . . ?
C15 P2 Pt 112.0(3) . . ?
C2 P2 Pt 117.4(3) . . ?
C21 P2 Pt 112.5(3) . . ?
C6A N1A C2A 120.5(8) . . ?
C6A N1A C1A 121.5(8) . . ?
C2A N1A C1A 118.0(8) . . ?
C6B N1B C2B 119.8(9) . . ?
C6B N1B C1B 122.2(9) . . ?
C2B N1B C1B 118.0(10) . . ?
C4A N3A C2A 120.8(8) . . ?
C4A N3A Pt 125.2(6) . . ?
C2A N3A Pt 113.4(6) . . ?
C4B N3B C2B 122.4(8) . . ?
C4B N3B Pt 123.1(6) . . ?
C2B N3B Pt 114.4(7) . . ?
O2A C2A N3A 121.4(9) . . ?
O2A C2A N1A 120.8(9) . . ?
N3A C2A N1A 117.9(8) . . ?
O2B C2B N3B 121.4(9) . . ?
O2B C2B N1B 120.3(9) . . ?
N3B C2B N1B 118.2(10) . . ?
C6A C5A C4A 118.1(9) . . ?
C5A C6A N1A 122.7(9) . . ?
C6B C5B C4B 118.1(10) . . ?
C5B C6B N1B 123.3(9) . . ?
C4 C3 C8 119.4(9) . . ?
C4 C3 P1 120.7(8) . . ?
C8 C3 P1 119.8(7) . . ?
C5 C4 C3 120.6(11) . . ?
N4A C4A N3A 118.8(9) . . ?
N4A C4A C5A 121.4(9) . . ?
N3A C4A C5A 119.9(8) . . ?
N4B C4B N3B 119.5(9) . . ?
N4B C4B C5B 122.5(10) . . ?
N3B C4B C5B 118.1(9) . . ?
C6 C5 C4 119.8(11) . . ?
C5 C6 C7 121.3(11) . . ?
C8 C7 C6 119.3(11) . . ?
C7 C8 C3 119.5(9) . . ?
C14 C9 C10 119.2(9) . . ?
C14 C9 P1 120.3(7) . . ?
C10 C9 P1 120.2(7) . . ?
C11 C10 C9 120.2(9) . . ?
C10 C11 C12 120.2(10) . . ?
C13 C12 C11 120.1(10) . . ?
C12 C13 C14 119.5(10) . . ?
C9 C14 C13 120.6(10) . . ?
C20 C15 C16 118.7(9) . . ?
C20 C15 P2 119.9(7) . . ?
C16 C15 P2 121.5(7) . . ?
C17 C16 C15 121.0(9) . . ?
C16 C17 C18 119.8(10) . . ?
C17 C18 C19 120.0(10) . . ?
C20 C19 C18 120.8(11) . . ?
C19 C20 C15 119.5(10) . . ?
C26 C21 C22 120.1(10) . . ?
C26 C21 P2 121.4(9) . . ?
C22 C21 P2 118.4(8) . . ?
C21 C22 C23 119.3(10) . . ?
C24 C23 C22 119.3(12) . . ?
C25 C24 C23 119.6(12) . . ?
C26 C25 C24 121.2(11) . . ?
C21 C26 C25 120.6(12) . . ?
O2 N1 O1 118.8(9) . . ?
O2 N1 O3 120.0(10) . . ?
O1 N1 O3 121.0(9) . . ?
O5 N2 O4 120.5(10) . . ?
O5 N2 O6 119.2(10) . . ?
O4 N2 O6 120.3(9) . . ?
C41 N4 C42 137.8(18) . . ?
C41 N4 C43 113.5(16) . . ?
C42 N4 C43 108.6(16) . . ?
O7 C41 N4 131(2) . . ?
C45A N5 C44 44.3(15) . . ?
C45A N5 C45 164.7(17) . . ?
C44 N5 C45 150.1(18) . . ?
C45A N5 C46A 100(2) . . ?
C44 N5 C46A 56(2) . . ?
C45 N5 C46A 95(2) . . ?
C45A N5 C46 68.5(17) . . ?
C44 N5 C46 112.6(19) . . ?
C45 N5 C46 96.5(16) . . ?
C46A N5 C46 168(3) . . ?
C45A O8 C44 50.4(17) . . ?
C45A C44 O8 63(2) . . ?
C45A C44 N5 67(2) . . ?
O8 C44 N5 129(3) . . ?
C45A C44 C46A 134(3) . . ?
O8 C44 C46A 157(4) . . ?
N5 C44 C46A 68.1(17) . . ?
N5 C46 C45A 49.7(12) . . ?
C44 C45A O8 67(2) . . ?
C44 C45A N5 69.0(19) . . ?
O8 C45A N5 135(2) . . ?
C44 C45A C46 131(3) . . ?
O8 C45A C46 162(2) . . ?
N5 C45A C46 61.8(14) . . ?
C44 C46A N5 55.5(14) . . ?

loop_
_geom_bond_atom_site_label_1
_geom_bond_atom_site_label_2
_geom_bond_distance
_geom_bond_site_symmetry_2
_geom_bond_publ_flag
Pt N3B 2.095(8) . ?
Pt N3A 2.106(7) . ?
Pt P1 2.265(2) . ?
Pt P2 2.275(2) . ?
P1 C9 1.804(10) . ?
P1 C3 1.816(10) . ?
P1 C1 1.835(9) . ?
P2 C15 1.808(9) . ?
P2 C2 1.810(10) . ?
P2 C21 1.826(10) . ?
O2A C2A 1.239(11) . ?
O2B C2B 1.232(12) . ?
N1A C6A 1.340(12) . ?
N1A C2A 1.386(12) . ?
N1A C1A 1.467(12) . ?
N1B C6B 1.359(15) . ?
N1B C2B 1.379(13) . ?
N1B C1B 1.473(15) . ?
N3A C4A 1.349(12) . ?
N3A C2A 1.366(12) . ?
N3B C4B 1.363(13) . ?
N3B C2B 1.367(13) . ?
N4A C4A 1.331(13) . ?
N4B C4B 1.318(13) . ?
C5A C6A 1.314(13) . ?
C5A C4A 1.412(13) . ?
C5B C6B 1.324(15) . ?
C5B C4B 1.435(14) . ?
C3 C4 1.392(14) . ?
C3 C8 1.400(13) . ?
C4 C5 1.373(16) . ?
C5 C6 1.358(17) . ?
C6 C7 1.393(16) . ?
C7 C8 1.385(14) . ?
C9 C14 1.381(13) . ?
C9 C10 1.409(13) . ?
C10 C11 1.383(14) . ?
C11 C12 1.391(16) . ?
C12 C13 1.390(16) . ?
C13 C14 1.404(14) . ?
C15 C20 1.405(14) . ?
C15 C16 1.407(13) . ?
C16 C17 1.363(13) . ?
C17 C18 1.383(15) . ?
C18 C19 1.389(16) . ?
C19 C20 1.370(15) . ?
C21 C26 1.363(14) . ?
C21 C22 1.395(14) . ?
C22 C23 1.401(15) . ?
C23 C24 1.396(18) . ?
C24 C25 1.37(2) . ?
C25 C26 1.364(17) . ?
N1 O2 1.222(12) . ?
N1 O1 1.231(11) . ?
N1 O3 1.247(11) . ?
N2 O5 1.237(12) . ?
N2 O4 1.249(11) . ?
N2 O6 1.250(11) . ?
N4 C41 1.365(19) . ?
N4 C42 1.395(17) . ?
N4 C43 1.472(18) . ?
O7 C41 1.133(19) . ?
N5 C45A 1.30(3) . ?
N5 C44 1.32(2) . ?
N5 C45 1.423(14) . ?
N5 C46A 1.48(2) . ?
N5 C46 1.500(16) . ?
O8 C45A 1.14(2) . ?
O8 C44 1.18(2) . ?
C44 C45A 0.99(3) . ?
C44 C46A 1.33(5) . ?
C46 C45A 1.58(4) . ?

loop_
_geom_torsion_atom_site_label_1
_geom_torsion_atom_site_label_2
_geom_torsion_atom_site_label_3
_geom_torsion_atom_site_label_4
_geom_torsion
_geom_torsion_site_symmetry_1
_geom_torsion_site_symmetry_2
_geom_torsion_site_symmetry_3
_geom_torsion_site_symmetry_4
_geom_torsion_publ_flag
N3B Pt P1 C9 60(2) . . . . ?
N3A Pt P1 C9 103.3(4) . . . . ?
P2 Pt P1 C9 -79.7(3) . . . . ?
N3B Pt P1 C3 -57(2) . . . . ?
N3A Pt P1 C3 -14.5(4) . . . . ?
P2 Pt P1 C3 162.4(4) . . . . ?
N3B Pt P1 C1 -178(22) . . . . ?
N3A Pt P1 C1 -134.6(4) . . . . ?
P2 Pt P1 C1 42.3(4) . . . . ?
N3B Pt P2 C15 104.2(4) . . . . ?
N3A Pt P2 C15 49(3) . . . . ?
P1 Pt P2 C15 -79.5(3) . . . . ?
N3B Pt P2 C2 -132.0(5) . . . . ?
N3A Pt P2 C2 173(3) . . . . ?
P1 Pt P2 C2 44.3(4) . . . . ?
N3B Pt P2 C21 -12.3(4) . . . . ?
N3A Pt P2 C21 -68(3) . . . . ?
P1 Pt P2 C21 164.1(4) . . . . ?
N3B Pt N3A C4A 83.6(7) . . . . ?
P1 Pt N3A C4A -92.5(7) . . . . ?
P2 Pt N3A C4A 139(3) . . . . ?
N3B Pt N3A C2A -104.6(6) . . . . ?
P1 Pt N3A C2A 79.3(6) . . . . ?
P2 Pt N3A C2A -49(3) . . . . ?
N3A Pt N3B C4B 81.0(7) . . . . ?
P1 Pt N3B C4B 124(2) . . . . ?
P2 Pt N3B C4B -95.8(7) . . . . ?
N3A Pt N3B C2B -103.8(7) . . . . ?
P1 Pt N3B C2B -61(2) . . . . ?
P2 Pt N3B C2B 79.4(6) . . . . ?
C4A N3A C2A O2A -174.9(8) . . . . ?
Pt N3A C2A O2A 12.8(10) . . . . ?
C4A N3A C2A N1A 4.1(12) . . . . ?
Pt N3A C2A N1A -168.1(6) . . . . ?
C6A N1A C2A O2A 178.6(8) . . . . ?
C1A N1A C2A O2A -0.6(12) . . . . ?
C6A N1A C2A N3A -0.4(12) . . . . ?
C1A N1A C2A N3A -179.7(8) . . . . ?
C4B N3B C2B O2B -173.9(9) . . . . ?
Pt N3B C2B O2B 10.9(12) . . . . ?
C4B N3B C2B N1B 3.2(14) . . . . ?
Pt N3B C2B N1B -172.0(7) . . . . ?
C6B N1B C2B O2B 174.6(10) . . . . ?
C1B N1B C2B O2B -6.9(17) . . . . ?
C6B N1B C2B N3B -2.5(15) . . . . ?
C1B N1B C2B N3B 176.0(11) . . . . ?
C4A C5A C6A N1A 2.5(15) . . . . ?
C2A N1A C6A C5A -2.9(14) . . . . ?
C1A N1A C6A C5A 176.3(9) . . . . ?
C4B C5B C6B N1B 1.5(16) . . . . ?
C2B N1B C6B C5B 0.2(17) . . . . ?
C1B N1B C6B C5B -178.3(13) . . . . ?
C9 P1 C3 C4 147.4(8) . . . . ?
C1 P1 C3 C4 35.7(9) . . . . ?
Pt P1 C3 C4 -91.5(8) . . . . ?
C9 P1 C3 C8 -35.2(8) . . . . ?
C1 P1 C3 C8 -146.9(7) . . . . ?
Pt P1 C3 C8 85.9(8) . . . . ?
C8 C3 C4 C5 3.1(15) . . . . ?
P1 C3 C4 C5 -179.6(8) . . . . ?
C2A N3A C4A N4A 176.1(8) . . . . ?
Pt N3A C4A N4A -12.6(11) . . . . ?
C2A N3A C4A C5A -4.6(12) . . . . ?
Pt N3A C4A C5A 166.7(6) . . . . ?
C6A C5A C4A N4A -179.4(9) . . . . ?
C6A C5A C4A N3A 1.3(13) . . . . ?
C2B N3B C4B N4B 178.9(9) . . . . ?
Pt N3B C4B N4B -6.3(12) . . . . ?
C2B N3B C4B C5B -1.5(13) . . . . ?
Pt N3B C4B C5B 173.3(6) . . . . ?
C6B C5B C4B N4B 178.8(10) . . . . ?
C6B C5B C4B N3B -0.8(14) . . . . ?
C3 C4 C5 C6 -2.4(17) . . . . ?
C4 C5 C6 C7 0.5(17) . . . . ?
C5 C6 C7 C8 0.6(16) . . . . ?
C6 C7 C8 C3 0.1(14) . . . . ?
C4 C3 C8 C7 -1.9(14) . . . . ?
P1 C3 C8 C7 -179.3(7) . . . . ?
C3 P1 C9 C14 114.1(8) . . . . ?
C1 P1 C9 C14 -137.7(8) . . . . ?
Pt P1 C9 C14 -10.6(9) . . . . ?
C3 P1 C9 C10 -59.9(8) . . . . ?
C1 P1 C9 C10 48.3(9) . . . . ?
Pt P1 C9 C10 175.4(7) . . . . ?
C14 C9 C10 C11 1.4(14) . . . . ?
P1 C9 C10 C11 175.4(8) . . . . ?
C9 C10 C11 C12 -2.5(15) . . . . ?
C10 C11 C12 C13 2.7(15) . . . . ?
C11 C12 C13 C14 -1.7(15) . . . . ?
C10 C9 C14 C13 -0.3(14) . . . . ?
P1 C9 C14 C13 -174.4(7) . . . . ?
C12 C13 C14 C9 0.5(14) . . . . ?
C2 P2 C15 C20 44.5(8) . . . . ?
C21 P2 C15 C20 -64.2(8) . . . . ?
Pt P2 C15 C20 174.2(6) . . . . ?
C2 P2 C15 C16 -135.2(8) . . . . ?
C21 P2 C15 C16 116.1(8) . . . . ?
Pt P2 C15 C16 -5.5(8) . . . . ?
C20 C15 C16 C17 1.6(14) . . . . ?
P2 C15 C16 C17 -178.7(8) . . . . ?
C15 C16 C17 C18 -0.8(15) . . . . ?
C16 C17 C18 C19 1.2(15) . . . . ?
C17 C18 C19 C20 -2.6(16) . . . . ?
C18 C19 C20 C15 3.4(15) . . . . ?
C16 C15 C20 C19 -2.9(13) . . . . ?
P2 C15 C20 C19 177.4(7) . . . . ?
C15 P2 C21 C26 142.1(10) . . . . ?
C2 P2 C21 C26 31.1(11) . . . . ?
Pt P2 C21 C26 -96.6(10) . . . . ?
C15 P2 C21 C22 -41.0(9) . . . . ?
C2 P2 C21 C22 -152.1(8) . . . . ?
Pt P2 C21 C22 80.3(8) . . . . ?
C26 C21 C22 C23 1.0(16) . . . . ?
P2 C21 C22 C23 -175.9(8) . . . . ?
C21 C22 C23 C24 -0.2(16) . . . . ?
C22 C23 C24 C25 0(2) . . . . ?
C23 C24 C25 C26 -1(2) . . . . ?
C22 C21 C26 C25 -1.8(19) . . . . ?
P2 C21 C26 C25 175.1(11) . . . . ?
C24 C25 C26 C21 2(2) . . . . ?
C42 N4 C41 O7 180(3) . . . . ?
C43 N4 C41 O7 3(3) . . . . ?
C45A O8 C44 N5 8(3) . . . . ?
C45A O8 C44 C46A 139(11) . . . . ?
C45 N5 C44 C45A -172(4) . . . . ?
C46A N5 C44 C45A 169(4) . . . . ?
C46 N5 C44 C45A -6(4) . . . . ?
C45A N5 C44 O8 -8(3) . . . . ?
C45 N5 C44 O8 180(3) . . . . ?
C46A N5 C44 O8 161(6) . . . . ?
C46 N5 C44 O8 -14(5) . . . . ?
C45A N5 C44 C46A -169(4) . . . . ?
C45 N5 C44 C46A 19(6) . . . . ?
C46 N5 C44 C46A -175(3) . . . . ?
C44 N5 C46 C45A 4(3) . . . . ?
C45 N5 C46 C45A 177.4(19) . . . . ?
C46A N5 C46 C45A -17(14) . . . . ?
N5 C44 C45A O8 -173(2) . . . . ?
C46A C44 C45A O8 -159(6) . . . . ?
O8 C44 C45A N5 173(2) . . . . ?
C46A C44 C45A N5 14(5) . . . . ?
O8 C44 C45A C46 179(4) . . . . ?
N5 C44 C45A C46 6(4) . . . . ?
C46A C44 C45A C46 20(9) . . . . ?
C44 O8 C45A N5 -10(3) . . . . ?
C44 O8 C45A C46 -178(10) . . . . ?
C45 N5 C45A C44 164(7) . . . . ?
C46A N5 C45A C44 -9(4) . . . . ?
C46 N5 C45A C44 174(4) . . . . ?
C44 N5 C45A O8 9(3) . . . . ?
C45 N5 C45A O8 174(5) . . . . ?
C46A N5 C45A O8 0(4) . . . . ?
C46 N5 C45A O8 -176(4) . . . . ?
C44 N5 C45A C46 -174(4) . . . . ?
C45 N5 C45A C46 -10(7) . . . . ?
C46A N5 C45A C46 176(3) . . . . ?
N5 C46 C45A C44 -7(5) . . . . ?
N5 C46 C45A O8 171(9) . . . . ?
C45A C44 C46A N5 -14(5) . . . . ?
O8 C44 C46A N5 -140(10) . . . . ?
C45A N5 C46A C44 8(3) . . . . ?
C45 N5 C46A C44 -171(3) . . . . ?
C46 N5 C46A C44 24(15) . . . . ?
